data_1527699
loop_
_publ_author_name
'Kubicki, M.M.'
'Glovyak, T.'

_publ_section_title
;
 The crystal and molecular structure of tetrakis (selenourea) platinum(II)
 chloride
;
_journal_name_full 'Materials Science'
_journal_page_first 35
_journal_page_last 38
_journal_volume 3
_journal_year 1977
_chemical_formula_sum 'C4 H16 Cl2 N8 Pt Se4'
_chemical_name_systematic 'Pt (Se C (N H2)2)4 Cl2'
_space_group_IT_number 14
_symmetry_space_group_name_Hall '-P 2ybc'
_symmetry_space_group_name_H-M 'P 1 21/c 1'
_cell_angle_alpha 90
_cell_angle_beta 90.97
_cell_angle_gamma 90
_cell_formula_units_Z 4
_cell_length_a 9.17
_cell_length_b 10.405
_cell_length_c 18.692
_cell_volume 1783.220
_citation_journal_id_ASTM MSCJDS
_cod_data_source_file Kubicki_MSCJDS_1977_861.cif
_cod_data_source_block C4H16Cl2N8Pt1Se4
_cod_original_cell_volume 1783.22
_cod_original_formula_sum 'C4 H16 Cl2 N8 Pt1 Se4'
_cod_database_code 1527699

loop_
_symmetry_equiv_pos_as_xyz
x,y,z
-x,y+1/2,-z+1/2
-x,-y,-z
x,-y-1/2,z-1/2

loop_
_atom_site_label
_atom_site_type_symbol
_atom_site_fract_x
_atom_site_fract_y
_atom_site_fract_z
_atom_site_occupancy
_atom_site_U_iso_or_equiv
_atom_site_attached_hydrogens
Cl1 Cl-1 0.4338 -0.0853 0.7753 1 0.0 0
C2 C+4 0.5304 0.3209 0.1095 1 0.0 0
N2 N-3 -0.1076 0.095 0.1608 1 0.0 2
Se3 Se-2 0.1381 -0.117 0.0577 1 0.0 0
Se4 Se-2 0.3382 0.0872 -0.0295 1 0.0 0
C4 C+4 0.2686 0.234 -0.0781 1 0.0 0
Pt1 Pt+2 0.2481 0.0878 0.0919 1 0.0 0
N5 N-3 0.3342 -0.2267 0.1659 1 0.0 2
Se2 Se-2 0.3315 0.3011 0.1294 1 0.0 0
Cl2 Cl-1 0.0656 -0.0306 0.4139 1 0.0 0
Se1 Se-2 0.1735 0.0635 0.216 1 0.0 0
C1 C+4 0.0341 0.0421 0.2092 1 0.0 0
N4 N-3 0.6045 0.4041 0.151 1 0.0 2
N6 N-3 0.2003 -0.3702 0.0872 1 0.0 2
N3 N-3 0.5949 0.2519 0.0616 1 0.0 2
N8 N-3 0.3021 0.2411 -0.1454 1 0.0 2
C3 C+4 0.2328 -0.2469 0.1198 1 0.0 0
N1 N-3 -0.0911 -0.0306 0.2607 1 0.0 2
N7 N-3 0.1907 0.3272 -0.0467 1 0.0 2
